data_4345468
loop_
_publ_author_name
'Concia, Alda Lisa'
'Beccia, Maria Rosa'
'Orio, Maylis'
'Ferre, Francine Terra'
'Scarpellini, Marciela'
'Biaso, Fr\'ed\'eric'
'Guigliarelli, Bruno'
'R\'eglier, Marius'
'Simaan, A. Jalila'

_publ_section_title
;
 Copper Complexes as Bioinspired Models for Lytic Polysaccharide
 Monooxygenases.
;
_journal_issue 3
_journal_name_full 'Inorganic chemistry'
_journal_page_first 1023
_journal_page_last 1026
_journal_paper_doi 10.1021/acs.inorgchem.6b02165
_journal_volume 56
_journal_year 2017
_chemical_formula_moiety 'C12 H16 Cu N4 O, H2 O, 2(Cl O4)'
_chemical_formula_sum 'C12 H18 Cl2 Cu N4 O10'
_chemical_formula_weight 512.74
_space_group_crystal_system triclinic
_space_group_IT_number 2
_space_group_name_Hall '-P 1'
_space_group_name_H-M_alt 'P -1'
_atom_sites_solution_hydrogens mixed
_audit_creation_date
;
'Mon Feb 02 19:42:15 2015'
;
_audit_creation_method
;
CrysAlisPro, Agilent Technologies,
Version 1.171.37.35 (release 13-08-2014 CrysAlis171 .NET)
(compiled Aug 13 2014,18:06:01)
;
_cell_angle_alpha 85.809(3)
_cell_angle_beta 83.461(3)
_cell_angle_gamma 84.995(3)
_cell_formula_units_Z 2
_cell_length_a 8.1405(3)
_cell_length_b 10.3453(4)
_cell_length_c 11.6756(4)
_cell_measurement_reflns_used 6365
_cell_measurement_temperature 293(2)
_cell_measurement_theta_max 66.3480
_cell_measurement_theta_min 3.8100
_cell_volume 971.17(6)
_computing_cell_refinement
;
CrysAlisPro, Agilent Technologies,
Version 1.171.37.35 (release 13-08-2014 CrysAlis171 .NET)
(compiled Aug 13 2014,18:06:01)
;
_computing_data_collection
;
CrysAlisPro, Agilent Technologies,
Version 1.171.37.35 (release 13-08-2014 CrysAlis171 .NET)
(compiled Aug 13 2014,18:06:01)
;
_computing_data_reduction
;
CrysAlisPro, Agilent Technologies,
Version 1.171.37.35 (release 13-08-2014 CrysAlis171 .NET)
(compiled Aug 13 2014,18:06:01)
;
_computing_molecular_graphics 'Olex2 (Dolomanov et al., 2009)'
_computing_publication_material 'Olex2 (Dolomanov et al., 2009)'
_computing_structure_refinement 'ShelXL (Sheldrick, 2015)'
_diffrn_ambient_temperature 293(2)
_diffrn_detector 'CCD plate'
_diffrn_detector_area_resol_mean 5.3048
_diffrn_detector_type AtlasS2
_diffrn_measured_fraction_theta_full 0.991
_diffrn_measured_fraction_theta_max 0.991
_diffrn_measurement_details
;
#__ type_ start__ end____ width___ exp.time_
  1 omega -129.00  -34.00   1.0000    1.0000
omega____ theta____ kappa____ phi______ frames
    -      -34.3416  178.0000 -180.0000 95

#__ type_ start__ end____ width___ exp.time_
  2 omega -130.00   61.00   1.0000    1.0000
omega____ theta____ kappa____ phi______ frames
    -      -34.3416    0.0000   60.0000 191

#__ type_ start__ end____ width___ exp.time_
  3 omega   57.00  131.00   1.0000    1.0000
omega____ theta____ kappa____ phi______ frames
    -       34.3416  178.0000    0.0000 74

#__ type_ start__ end____ width___ exp.time_
  4 omega   57.00  131.00   1.0000    1.0000
omega____ theta____ kappa____ phi______ frames
    -       34.3416  178.0000  -90.0000 74

#__ type_ start__ end____ width___ exp.time_
  5 omega   55.00  129.00   1.0000    1.0000
omega____ theta____ kappa____ phi______ frames
    -       34.3416 -178.0000 -180.0000 74

#__ type_ start__ end____ width___ exp.time_
  6 omega   57.00  131.00   1.0000    1.0000
omega____ theta____ kappa____ phi______ frames
    -       34.3416  178.0000   90.0000 74

#__ type_ start__ end____ width___ exp.time_
  7 omega   53.00  178.00   1.0000    5.0000
omega____ theta____ kappa____ phi______ frames
    -       97.3802   30.0000  -90.0000 125

#__ type_ start__ end____ width___ exp.time_
  8 omega  100.00  178.00   1.0000    5.0000
omega____ theta____ kappa____ phi______ frames
    -       97.3802  111.0000  -90.0000 78

#__ type_ start__ end____ width___ exp.time_
  9 omega   60.00  178.00   1.0000    5.0000
omega____ theta____ kappa____ phi______ frames
    -       97.3802   61.0000  -30.0000 118

#__ type_ start__ end____ width___ exp.time_
 10 omega    7.00  109.00   1.0000    5.0000
omega____ theta____ kappa____ phi______ frames
    -       97.3802  -94.0000   60.0000 102

#__ type_ start__ end____ width___ exp.time_
 11 omega   14.00   98.00   1.0000    5.0000
omega____ theta____ kappa____ phi______ frames
    -       97.3802  -45.0000  -90.0000 84

#__ type_ start__ end____ width___ exp.time_
 12 omega   57.00  151.00   1.0000    5.0000
omega____ theta____ kappa____ phi______ frames
    -       97.3802  178.0000  -30.0000 94

#__ type_ start__ end____ width___ exp.time_
 13 omega  100.00  178.00   1.0000    5.0000
omega____ theta____ kappa____ phi______ frames
    -       97.3802  111.0000  150.0000 78

#__ type_ start__ end____ width___ exp.time_
 14 omega   62.00  178.00   1.0000    5.0000
omega____ theta____ kappa____ phi______ frames
    -       97.3802   45.0000 -180.0000 116

#__ type_ start__ end____ width___ exp.time_
 15 omega    7.00  109.00   1.0000    5.0000
omega____ theta____ kappa____ phi______ frames
    -       97.3802  -94.0000 -150.0000 102

#__ type_ start__ end____ width___ exp.time_
 16 omega  100.00  178.00   1.0000    5.0000
omega____ theta____ kappa____ phi______ frames
    -       97.3802  111.0000   90.0000 78

#__ type_ start__ end____ width___ exp.time_
 17 omega   14.00   98.00   1.0000    5.0000
omega____ theta____ kappa____ phi______ frames
    -       97.3802  -45.0000   30.0000 84

#__ type_ start__ end____ width___ exp.time_
 18 omega   12.00  115.00   1.0000    5.0000
omega____ theta____ kappa____ phi______ frames
    -       97.3802 -111.0000  -60.0000 103

#__ type_ start__ end____ width___ exp.time_
 19 omega -126.00    5.00   1.0000    1.0000
omega____ theta____ kappa____ phi______ frames
    -      -34.3416  -77.0000  -30.0000 131

#__ type_ start__ end____ width___ exp.time_
 20 omega -126.00    5.00   1.0000    1.0000
omega____ theta____ kappa____ phi______ frames
    -      -34.3416  -77.0000   60.0000 131

#__ type_ start__ end____ width___ exp.time_
 21 omega   -3.00  119.00   1.0000    1.0000
omega____ theta____ kappa____ phi______ frames
    -       34.3416   38.0000  120.0000 122

#__ type_ start__ end____ width___ exp.time_
 22 omega   -5.00  126.00   1.0000    1.0000
omega____ theta____ kappa____ phi______ frames
    -       34.3416   77.0000  -30.0000 131

#__ type_ start__ end____ width___ exp.time_
 23 omega   -2.00  119.00   1.0000    1.0000
omega____ theta____ kappa____ phi______ frames
    -       34.3416   57.0000 -180.0000 121

#__ type_ start__ end____ width___ exp.time_
 24 omega   -5.00  126.00   1.0000    1.0000
omega____ theta____ kappa____ phi______ frames
    -       34.3416   77.0000 -120.0000 131

#__ type_ start__ end____ width___ exp.time_
 25 omega   53.00  178.00   1.0000    5.0000
omega____ theta____ kappa____ phi______ frames
    -       97.3802   30.0000   90.0000 125

#__ type_ start__ end____ width___ exp.time_
 26 omega   58.00  178.00   1.0000    5.0000
omega____ theta____ kappa____ phi______ frames
    -       97.3802   77.0000  -90.0000 120

#__ type_ start__ end____ width___ exp.time_
 27 omega   58.00  178.00   1.0000    5.0000
omega____ theta____ kappa____ phi______ frames
    -       97.3802   77.0000    0.0000 120

#__ type_ start__ end____ width___ exp.time_
 28 omega   58.00  145.00   1.0000    5.0000
omega____ theta____ kappa____ phi______ frames
    -       97.3802   77.0000 -180.0000 87

#__ type_ start__ end____ width___ exp.time_
 29 omega   60.00  178.00   1.0000    5.0000
omega____ theta____ kappa____ phi______ frames
    -       97.3802   61.0000  120.0000 118
;
_diffrn_measurement_device 'four-circle diffractometer'
_diffrn_measurement_device_type 'SuperNova, Dual, Cu at zero, AtlasS2'
_diffrn_measurement_method '\w scans'
_diffrn_orient_matrix_UB_11 0.1756573000
_diffrn_orient_matrix_UB_12 0.0435456000
_diffrn_orient_matrix_UB_13 -0.0362166000
_diffrn_orient_matrix_UB_21 -0.0675812000
_diffrn_orient_matrix_UB_22 0.0939716000
_diffrn_orient_matrix_UB_23 -0.0952807000
_diffrn_orient_matrix_UB_31 -0.0330653000
_diffrn_orient_matrix_UB_32 0.1082117000
_diffrn_orient_matrix_UB_33 0.0855619000
_diffrn_radiation_monochromator mirror
_diffrn_radiation_probe x-ray
_diffrn_radiation_type CuK\a
_diffrn_radiation_wavelength 1.54184
_diffrn_reflns_av_R_equivalents 0.0275
_diffrn_reflns_av_unetI/netI 0.0267
_diffrn_reflns_Laue_measured_fraction_full 0.991
_diffrn_reflns_Laue_measured_fraction_max 0.991
_diffrn_reflns_limit_h_max 9
_diffrn_reflns_limit_h_min -9
_diffrn_reflns_limit_k_max 12
_diffrn_reflns_limit_k_min -11
_diffrn_reflns_limit_l_max 13
_diffrn_reflns_limit_l_min -13
_diffrn_reflns_number 13096
_diffrn_reflns_point_group_measured_fraction_full 0.991
_diffrn_reflns_point_group_measured_fraction_max 0.991
_diffrn_reflns_theta_full 66.212
_diffrn_reflns_theta_max 66.212
_diffrn_reflns_theta_min 3.819
_diffrn_source 'sealed X-ray tube'
_diffrn_source_type 'SuperNova (Cu) X-ray Source'
_exptl_absorpt_coefficient_mu 4.690
_exptl_absorpt_correction_T_max 1.00000
_exptl_absorpt_correction_T_min 0.51242
_exptl_absorpt_correction_type multi-scan
_exptl_absorpt_process_details
;
CrysAlisPro, Agilent Technologies,
Version 1.171.37.35 (release 13-08-2014 CrysAlis171 .NET)
(compiled Aug 13 2014,18:06:01)
Empirical absorption correction using spherical harmonics,
 implemented in SCALE3 ABSPACK scaling algorithm.
;
_exptl_crystal_colour blue
_exptl_crystal_colour_primary blue
_exptl_crystal_density_diffrn 1.753
_exptl_crystal_description
;
;
_exptl_crystal_F_000 522
_exptl_crystal_size_max 0.24
_exptl_crystal_size_mid 0.15
_exptl_crystal_size_min 0.05
_refine_diff_density_max 0.401
_refine_diff_density_min -0.294
_refine_diff_density_rms 0.056
_refine_ls_extinction_method none
_refine_ls_goodness_of_fit_ref 1.036
_refine_ls_hydrogen_treatment constr
_refine_ls_matrix_type full
_refine_ls_number_parameters 265
_refine_ls_number_reflns 3370
_refine_ls_number_restraints 0
_refine_ls_restrained_S_all 1.036
_refine_ls_R_factor_all 0.0405
_refine_ls_R_factor_gt 0.0362
_refine_ls_shift/su_max 0.000
_refine_ls_shift/su_mean 0.000
_refine_ls_structure_factor_coef Fsqd
_refine_ls_weighting_details 'w=1/[\s^2^(Fo^2^)+(0.0483P)^2^+0.8668P] where P=(Fo^2^+2Fc^2^)/3'
_refine_ls_weighting_scheme calc
_refine_ls_wR_factor_gt 0.0927
_refine_ls_wR_factor_ref 0.0970
_reflns_Friedel_coverage 0.000
_reflns_number_gt 3033
_reflns_number_total 3370
_reflns_threshold_expression 'I > 2\s(I)'
_cod_data_source_file ic6b02165_si_002.cif
_cod_data_source_block pymima
_cod_original_cell_volume 971.18(7)
_cod_database_code 4345468
_shelx_space_group_comment
;
The symmetry employed for this shelxl refinement is uniquely defined
by the following loop, which should always be used as a source of
symmetry information in preference to the above space-group names.
They are only intended as comments.
;
_cell_oxdiff_angle_alpha 85.809(3)
_cell_oxdiff_angle_beta 83.461(3)
_cell_oxdiff_angle_gamma 84.995(3)
_cell_oxdiff_length_a 8.1405(3)
_cell_oxdiff_length_b 10.3453(4)
_cell_oxdiff_length_c 11.6756(4)
_cell_oxdiff_measurement_reflns_used 6365
_cell_oxdiff_volume 971.18(7)
_reflns_odcompleteness_completeness 100.00
_reflns_odcompleteness_iscentric 1
_reflns_odcompleteness_theta 62.30
_olex2_refinement_description
;
1. Fixed Uiso
 At 1.2 times of:
  All C(H) groups, All C(H,H) groups
 At 1.5 times of:
  All C(H,H,H) groups, All O(H,H) groups
2.a Riding coordinates:
 O1(H1A,H1B)
2.b Free rotating group:
 O2(H2C,H2D)
2.c Secondary CH2 refined with riding coordinates:
 C1(H1C,H1D), C2(H2A,H2B)
2.d Aromatic/amide H refined with riding coordinates:
 C4(H4), C5(H5), C6(H6), C7(H7), C8(H8), C10(H10), C11(H11)
2.e Idealised Me refined with riding coordinates:
 C12(H12A,H12B,H12C)
;
_shelx_shelxl_version_number 2016/4
_olex2_submission_special_instructions 'No special instructions were received'

loop_
_space_group_symop_id
_space_group_symop_operation_xyz
1 'x, y, z'
2 '-x, -y, -z'

loop_
_atom_site_label
_atom_site_type_symbol
_atom_site_fract_x
_atom_site_fract_y
_atom_site_fract_z
_atom_site_U_iso_or_equiv
_atom_site_adp_type
_atom_site_occupancy
_atom_site_site_symmetry_order
_atom_site_calc_flag
_atom_site_refinement_flags_posn
Cu1 Cu 0.28948(5) 0.74137(3) 0.26963(3) 0.03942(14) Uani 1 1 d .
O1 O 0.4490(3) 0.7835(2) 0.37432(17) 0.0552(5) Uani 1 1 d .
H1A H 0.550272 0.793892 0.342538 0.083 Uiso 1 1 d R
H1B H 0.437572 0.774592 0.445938 0.083 Uiso 1 1 d R
O2 O 0.4170(4) 0.7705(3) 0.6038(2) 0.0772(7) Uani 1 1 d .
H2C H 0.407509 0.707071 0.653888 0.116 Uiso 1 1 d G
H2D H 0.355890 0.836142 0.627440 0.116 Uiso 1 1 d G
N1 N 0.1416(3) 0.6724(3) 0.1668(2) 0.0558(6) Uani 1 1 d .
N2 N 0.3064(3) 0.9105(2) 0.17610(19) 0.0416(5) Uani 1 1 d .
N3 N 0.2365(3) 0.5807(2) 0.36307(19) 0.0412(5) Uani 1 1 d .
N15 N 0.1143(3) 0.3987(2) 0.3748(2) 0.0500(6) Uani 1 1 d .
C1 C 0.0940(4) 0.7443(3) 0.0624(2) 0.0512(7) Uani 1 1 d .
H1C H 0.001244 0.807022 0.081970 0.061 Uiso 1 1 calc R
H1D H 0.059527 0.684872 0.010919 0.061 Uiso 1 1 calc R
C2 C 0.2392(4) 0.8140(3) 0.0026(2) 0.0553(7) Uani 1 1 d .
H2A H 0.336408 0.752638 -0.004183 0.066 Uiso 1 1 calc R
H2B H 0.215151 0.843564 -0.074956 0.066 Uiso 1 1 calc R
C3 C 0.2784(3) 0.9279(3) 0.0632(2) 0.0459(6) Uani 1 1 d .
C4 C 0.2859(4) 1.0498(3) 0.0059(3) 0.0589(8) Uani 1 1 d .
H4 H 0.267369 1.060701 -0.071456 0.071 Uiso 1 1 calc R
C5 C 0.3202(4) 1.1541(3) 0.0622(4) 0.0681(10) Uani 1 1 d .
H5 H 0.324665 1.235902 0.023725 0.082 Uiso 1 1 calc R
C6 C 0.3480(4) 1.1362(3) 0.1762(3) 0.0631(9) Uani 1 1 d .
H6 H 0.372208 1.205614 0.216085 0.076 Uiso 1 1 calc R
C7 C 0.3396(4) 1.0142(3) 0.2307(3) 0.0519(7) Uani 1 1 d .
H7 H 0.357491 1.002750 0.308146 0.062 Uiso 1 1 calc R
C8 C 0.0826(3) 0.5633(3) 0.2036(3) 0.0493(7) Uani 1 1 d .
H8 H 0.010330 0.522364 0.164636 0.059 Uiso 1 1 calc R
C9 C 0.1405(3) 0.5110(2) 0.3121(2) 0.0414(6) Uani 1 1 d .
C10 C 0.2731(4) 0.5103(3) 0.4617(3) 0.0505(7) Uani 1 1 d .
H10 H 0.339592 0.535190 0.514632 0.061 Uiso 1 1 calc R
C11 C 0.1969(4) 0.3984(3) 0.4700(3) 0.0555(7) Uani 1 1 d .
H11 H 0.200187 0.333573 0.529396 0.067 Uiso 1 1 calc R
C12 C 0.0133(4) 0.2963(3) 0.3482(4) 0.0684(9) Uani 1 1 d .
H12A H -0.099641 0.315357 0.379703 0.103 Uiso 1 1 calc R
H12B H 0.055178 0.214166 0.381615 0.103 Uiso 1 1 calc R
H12C H 0.018382 0.292432 0.265997 0.103 Uiso 1 1 calc R
Cl2 Cl 0.61939(8) 0.51766(6) 0.16485(6) 0.04779(18) Uani 1 1 d .
O7 O 0.6866(4) 0.5056(4) 0.2719(3) 0.1208(14) Uani 1 1 d .
O8 O 0.5057(4) 0.4233(3) 0.1614(4) 0.1240(15) Uani 1 1 d .
O9 O 0.7509(3) 0.5063(3) 0.0733(2) 0.0705(6) Uani 1 1 d .
O10 O 0.5338(3) 0.6425(2) 0.1544(2) 0.0672(6) Uani 1 1 d .
Cl1 Cl -0.14000(9) 0.92705(7) 0.34200(7) 0.0543(2) Uani 1 1 d .
O3 O -0.2176(3) 0.8336(3) 0.2866(2) 0.0764(7) Uani 1 1 d .
O4 O 0.0155(3) 0.8683(3) 0.3746(2) 0.0804(7) Uani 1 1 d .
O5 O -0.2431(4) 0.9605(4) 0.4434(3) 0.1072(11) Uani 1 1 d .
O6 O -0.1120(5) 1.0349(3) 0.2648(3) 0.1209(14) Uani 1 1 d .

loop_
_atom_site_aniso_label
_atom_site_aniso_U_11
_atom_site_aniso_U_22
_atom_site_aniso_U_33
_atom_site_aniso_U_23
_atom_site_aniso_U_13
_atom_site_aniso_U_12
Cu1 0.0453(2) 0.0364(2) 0.0382(2) 0.00392(15) -0.00988(16) -0.01080(16)
O1 0.0541(12) 0.0717(14) 0.0445(11) 0.0008(9) -0.0136(9) -0.0241(10)
O2 0.100(2) 0.0706(17) 0.0596(14) -0.0064(12) -0.0098(13) 0.0041(15)
N1 0.0639(15) 0.0545(15) 0.0547(14) 0.0079(12) -0.0283(12) -0.0172(12)
N2 0.0442(12) 0.0376(11) 0.0417(12) 0.0011(9) -0.0015(9) -0.0038(9)
N3 0.0416(11) 0.0385(12) 0.0435(12) 0.0013(9) -0.0050(9) -0.0068(9)
N15 0.0432(12) 0.0344(12) 0.0703(16) -0.0001(11) 0.0036(11) -0.0073(9)
C1 0.0535(16) 0.0573(18) 0.0449(15) -0.0067(13) -0.0180(13) 0.0039(13)
C2 0.0598(18) 0.066(2) 0.0379(14) -0.0002(13) -0.0056(13) 0.0075(15)
C3 0.0395(14) 0.0502(16) 0.0435(14) 0.0075(12) 0.0012(11) 0.0058(11)
C4 0.0492(16) 0.063(2) 0.0571(18) 0.0217(15) 0.0011(13) 0.0056(14)
C5 0.0514(18) 0.0489(19) 0.095(3) 0.0294(18) 0.0065(17) 0.0004(14)
C6 0.0567(18) 0.0395(16) 0.091(3) 0.0048(16) 0.0003(17) -0.0101(13)
C7 0.0534(16) 0.0438(16) 0.0586(17) -0.0003(13) -0.0038(13) -0.0094(13)
C8 0.0436(14) 0.0525(17) 0.0549(16) -0.0091(13) -0.0109(12) -0.0084(12)
C9 0.0365(13) 0.0365(13) 0.0506(15) -0.0040(11) 0.0006(11) -0.0047(10)
C10 0.0518(16) 0.0489(16) 0.0499(16) 0.0085(13) -0.0077(13) -0.0068(13)
C11 0.0548(17) 0.0439(16) 0.0635(19) 0.0160(14) -0.0028(14) -0.0021(13)
C12 0.0608(19) 0.0437(17) 0.101(3) -0.0066(17) 0.0025(18) -0.0194(15)
Cl2 0.0514(4) 0.0393(3) 0.0513(4) 0.0003(3) -0.0053(3) 0.0011(3)
O7 0.108(2) 0.185(4) 0.0599(17) 0.014(2) -0.0256(16) 0.046(2)
O8 0.113(3) 0.0708(19) 0.187(4) -0.046(2) 0.046(2) -0.0477(18)
O9 0.0588(13) 0.0796(16) 0.0706(15) -0.0197(13) 0.0053(11) 0.0045(12)
O10 0.0742(15) 0.0520(13) 0.0663(14) 0.0083(11) 0.0091(11) 0.0142(11)
Cl1 0.0585(4) 0.0433(4) 0.0626(4) -0.0023(3) -0.0083(3) -0.0109(3)
O3 0.0791(16) 0.0725(16) 0.0821(17) -0.0179(13) -0.0013(13) -0.0303(13)
O4 0.0620(15) 0.096(2) 0.0802(17) 0.0034(15) -0.0072(13) 0.0040(13)
O5 0.091(2) 0.126(3) 0.105(2) -0.057(2) 0.0074(17) 0.0113(19)
O6 0.170(3) 0.0730(19) 0.133(3) 0.0476(19) -0.072(3) -0.055(2)

loop_
_atom_type_symbol
_atom_type_description
_atom_type_scat_dispersion_real
_atom_type_scat_dispersion_imag
_atom_type_scat_source
C C 0.0181 0.0091 'International Tables Vol C Tables 4.2.6.8 and 6.1.1.4'
H H 0.0000 0.0000 'International Tables Vol C Tables 4.2.6.8 and 6.1.1.4'
Cl Cl 0.3639 0.7018 'International Tables Vol C Tables 4.2.6.8 and 6.1.1.4'
Cu Cu -1.9646 0.5888 'International Tables Vol C Tables 4.2.6.8 and 6.1.1.4'
N N 0.0311 0.0180 'International Tables Vol C Tables 4.2.6.8 and 6.1.1.4'
O O 0.0492 0.0322 'International Tables Vol C Tables 4.2.6.8 and 6.1.1.4'

loop_
_geom_angle_atom_site_label_1
_geom_angle_atom_site_label_2
_geom_angle_atom_site_label_3
_geom_angle
O1 Cu1 N1 171.81(10)
O1 Cu1 N2 93.04(9)
N1 Cu1 N2 93.74(10)
N3 Cu1 O1 92.48(9)
N3 Cu1 N1 81.33(10)
N3 Cu1 N2 171.40(9)
Cu1 O1 H1A 116.2
Cu1 O1 H1B 126.5
H1A O1 H1B 115.5
H2C O2 H2D 109.5
C1 N1 Cu1 122.54(19)
C8 N1 Cu1 115.2(2)
C8 N1 C1 122.1(2)
C3 N2 Cu1 123.82(19)
C7 N2 Cu1 117.49(19)
C7 N2 C3 118.6(2)
C9 N3 Cu1 111.89(18)
C9 N3 C10 106.5(2)
C10 N3 Cu1 141.42(19)
C9 N15 C11 107.1(2)
C9 N15 C12 127.0(3)
C11 N15 C12 125.8(3)
N1 C1 H1C 109.7
N1 C1 H1D 109.7
N1 C1 C2 109.8(2)
H1C C1 H1D 108.2
C2 C1 H1C 109.7
C2 C1 H1D 109.7
C1 C2 H2A 108.7
C1 C2 H2B 108.7
H2A C2 H2B 107.6
C3 C2 C1 114.0(2)
C3 C2 H2A 108.7
C3 C2 H2B 108.7
N2 C3 C2 119.0(2)
N2 C3 C4 120.2(3)
C4 C3 C2 120.8(3)
C3 C4 H4 119.7
C5 C4 C3 120.6(3)
C5 C4 H4 119.7
C4 C5 H5 120.5
C4 C5 C6 119.0(3)
C6 C5 H5 120.5
C5 C6 H6 120.5
C5 C6 C7 119.0(3)
C7 C6 H6 120.5
N2 C7 C6 122.6(3)
N2 C7 H7 118.7
C6 C7 H7 118.7
N1 C8 H8 123.4
N1 C8 C9 113.1(2)
C9 C8 H8 123.4
N3 C9 N15 110.4(2)
N3 C9 C8 118.4(2)
N15 C9 C8 131.2(3)
N3 C10 H10 125.6
C11 C10 N3 108.9(3)
C11 C10 H10 125.6
N15 C11 H11 126.5
C10 C11 N15 107.0(3)
C10 C11 H11 126.5
N15 C12 H12A 109.5
N15 C12 H12B 109.5
N15 C12 H12C 109.5
H12A C12 H12B 109.5
H12A C12 H12C 109.5
H12B C12 H12C 109.5
O7 Cl2 O9 109.33(18)
O7 Cl2 O10 107.8(2)
O8 Cl2 O7 110.4(3)
O8 Cl2 O9 111.30(18)
O8 Cl2 O10 108.6(2)
O10 Cl2 O9 109.30(15)
O3 Cl1 O4 108.47(17)
O5 Cl1 O3 108.48(19)
O5 Cl1 O4 108.6(2)
O6 Cl1 O3 109.30(19)
O6 Cl1 O4 109.5(2)
O6 Cl1 O5 112.4(3)

loop_
_geom_bond_atom_site_label_1
_geom_bond_atom_site_label_2
_geom_bond_distance
Cu1 O1 1.9771(19)
Cu1 N1 2.000(2)
Cu1 N2 2.001(2)
Cu1 N3 1.973(2)
O1 H1A 0.8767
O1 H1B 0.8300
O2 H2C 0.8493
O2 H2D 0.8501
N1 C1 1.454(4)
N1 C8 1.291(4)
N2 C3 1.359(4)
N2 C7 1.349(4)
N3 C9 1.323(3)
N3 C10 1.365(4)
N15 C9 1.347(3)
N15 C11 1.362(4)
N15 C12 1.467(4)
C1 H1C 0.9700
C1 H1D 0.9700
C1 C2 1.514(4)
C2 H2A 0.9700
C2 H2B 0.9700
C2 C3 1.494(4)
C3 C4 1.387(4)
C4 H4 0.9300
C4 C5 1.369(5)
C5 H5 0.9300
C5 C6 1.372(5)
C6 H6 0.9300
C6 C7 1.374(4)
C7 H7 0.9300
C8 H8 0.9300
C8 C9 1.453(4)
C10 H10 0.9300
C10 C11 1.352(4)
C11 H11 0.9300
C12 H12A 0.9600
C12 H12B 0.9600
C12 H12C 0.9600
Cl2 O7 1.414(3)
Cl2 O8 1.408(3)
Cl2 O9 1.428(2)
Cl2 O10 1.417(2)
Cl1 O3 1.429(2)
Cl1 O4 1.435(3)
Cl1 O5 1.417(3)
Cl1 O6 1.400(3)
